data_7252006
loop_
_publ_author_name
'Takeshi, Shin-ichiro'
'Lyu, Liangcheng'
'Hase, Akane'
'Haga, Nagito'
'Takano, Rina'
'Ishida, Takayuki'
'Kogane, Tamizo'

_publ_section_title
;
 Two-and three-dimensional nickel(II) and copper(II) metal-organic
 frameworks based on 1H-pyrazole-4-carboxylate
;
_journal_name_full CrystEngComm
_journal_paper_doi 10.1039/D6CE00199H
_journal_year 2026
_chemical_formula_moiety 'C8 H14 N4 Ni O8'
_chemical_formula_sum 'C8 H14 N4 Ni O8'
_chemical_formula_weight 352.94
_chemical_name_common 'compound 2'
_chemical_name_systematic cis-[Ni(4-Hpzca-N)2(H2O)4]
_space_group_crystal_system monoclinic
_space_group_IT_number 15
_space_group_name_Hall '-C 2yc'
_space_group_name_H-M_alt 'C 1 2/c 1'
_atom_sites_solution_hydrogens mixed
_atom_sites_solution_primary dual
_audit_creation_date 2025-03-14
_audit_creation_method
;
Olex2 1.5-ac5-018
(compiled 2021.09.08 svn.r13c46975 for Rigaku Oxford Diffraction, GUI svn.r6396)
;
_audit_update_record
;
2025-03-31 deposited with the CCDC.	2026-05-19 downloaded from the CCDC.
;
_cell_angle_alpha 90
_cell_angle_beta 103.215(4)
_cell_angle_gamma 90
_cell_formula_units_Z 4
_cell_length_a 12.6240(6)
_cell_length_b 7.3667(3)
_cell_length_c 13.8231(6)
_cell_measurement_reflns_used 3762
_cell_measurement_temperature 299.8(3)
_cell_measurement_theta_max 31.5950
_cell_measurement_theta_min 3.0010
_cell_volume 1251.47(10)
_computing_cell_refinement 'CrysAlisPro 1.171.42.72a (Rigaku OD, 2022)'
_computing_data_collection 'CrysAlisPro 1.171.42.72a (Rigaku OD, 2022)'
_computing_data_reduction 'CrysAlisPro 1.171.42.72a (Rigaku OD, 2022)'
_computing_molecular_graphics 'Olex2 1.5-ac5-018 (Dolomanov et al., 2009)'
_computing_publication_material 'Olex2 1.5-ac5-018 (Dolomanov et al., 2009)'
_computing_structure_refinement 'SHELXL 2014/7 (Sheldrick, 2015)'
_computing_structure_solution 'SHELXT 2018/2 (Sheldrick, 2018)'
_diffrn_ambient_environment air
_diffrn_ambient_temperature 299.8(3)
_diffrn_detector 'Hybrid Pixel Array Detector'
_diffrn_detector_area_resol_mean 10.0000
_diffrn_detector_type HyPix
_diffrn_measured_fraction_theta_full 1.000
_diffrn_measured_fraction_theta_max 0.838
_diffrn_measurement_details
;
List of Runs (angles in degrees, time in seconds):

  # Type    Start    End  Width  t~exp~   \w     \q     \k     \f   Frames
#--------------------------------------------------------------------------
  1  \w    -78.00   6.00   0.50    9.89    --   -6.81 -58.00-155.00  168
  2  \w    -14.00  65.00   0.50    9.89    --   -6.81  58.00 -15.00  158
  3  \w    -17.00  35.00   0.50    9.89    --    6.18 -99.00 -60.00  104
  4  \w     -4.00  21.00   0.50    9.89    --    6.18 -99.00-180.00   50
  5  \w      1.00  33.00   0.50    9.89    --    6.18 -99.00  90.00   64
;
_diffrn_measurement_device 'four-circle diffractometer'
_diffrn_measurement_device_type 'XtaLAB Synergy R, DW system, HyPix'
_diffrn_measurement_method '\w scans'
_diffrn_orient_matrix_type 'CrysAlisPro convention (1999,Acta A55,543-557)'
_diffrn_orient_matrix_UB_11 0.0368767000
_diffrn_orient_matrix_UB_12 -0.0055289000
_diffrn_orient_matrix_UB_13 -0.0316621000
_diffrn_orient_matrix_UB_21 -0.0306308000
_diffrn_orient_matrix_UB_22 0.0663589000
_diffrn_orient_matrix_UB_23 -0.0316902000
_diffrn_orient_matrix_UB_31 0.0321653000
_diffrn_orient_matrix_UB_32 0.0695672000
_diffrn_orient_matrix_UB_33 0.0277365000
_diffrn_radiation_monochromator mirror
_diffrn_radiation_probe x-ray
_diffrn_radiation_type 'Mo K\a'
_diffrn_radiation_wavelength 0.71073
_diffrn_reflns_av_R_equivalents 0.0292
_diffrn_reflns_av_unetI/netI 0.0265
_diffrn_reflns_Laue_measured_fraction_full 1.000
_diffrn_reflns_Laue_measured_fraction_max 0.838
_diffrn_reflns_limit_h_max 16
_diffrn_reflns_limit_h_min -15
_diffrn_reflns_limit_k_max 10
_diffrn_reflns_limit_k_min -8
_diffrn_reflns_limit_l_max 19
_diffrn_reflns_limit_l_min -17
_diffrn_reflns_number 6025
_diffrn_reflns_point_group_measured_fraction_full 1.000
_diffrn_reflns_point_group_measured_fraction_max 0.838
_diffrn_reflns_theta_full 25.242
_diffrn_reflns_theta_max 31.210
_diffrn_reflns_theta_min 3.027
_diffrn_source 'Rotating-anode X-ray tube'
_diffrn_source_type 'Rigaku (Mo) X-ray Source'
_exptl_absorpt_coefficient_mu 1.601
_exptl_absorpt_correction_T_max 1.00000
_exptl_absorpt_correction_T_min 0.47792
_exptl_absorpt_correction_type multi-scan
_exptl_absorpt_process_details
;
CrysAlisPro 1.171.42.72a (Rigaku Oxford Diffraction, 2022)
Empirical absorption correction using spherical harmonics,
implemented in SCALE3 ABSPACK scaling algorithm.
;
_exptl_crystal_colour 'pale green'
_exptl_crystal_density_diffrn 1.873
_exptl_crystal_description block
_exptl_crystal_F_000 728
_exptl_crystal_recrystallization_method 'Re-crystallisation from solvent: water'
_exptl_crystal_size_max 0.102
_exptl_crystal_size_mid 0.083
_exptl_crystal_size_min 0.067
_refine_diff_density_max 0.652
_refine_diff_density_min -0.466
_refine_diff_density_rms 0.101
_refine_ls_extinction_method none
_refine_ls_goodness_of_fit_ref 1.094
_refine_ls_hydrogen_treatment constr
_refine_ls_matrix_type full
_refine_ls_number_parameters 98
_refine_ls_number_reflns 1706
_refine_ls_number_restraints 0
_refine_ls_restrained_S_all 1.094
_refine_ls_R_factor_all 0.0364
_refine_ls_R_factor_gt 0.0332
_refine_ls_shift/su_max 0.000
_refine_ls_shift/su_mean 0.000
_refine_ls_structure_factor_coef Fsqd
_refine_ls_weighting_details 'w=1/[\s^2^(Fo^2^)+(0.0658P)^2^+0.2329P] where P=(Fo^2^+2Fc^2^)/3'
_refine_ls_weighting_scheme calc
_refine_ls_wR_factor_gt 0.0921
_refine_ls_wR_factor_ref 0.0944
_reflns_Friedel_coverage 0.000
_reflns_number_gt 1548
_reflns_number_total 1706
_reflns_threshold_expression 'I > 2\s(I)'
_cod_data_source_file d6ce00199h2.cif
_cod_data_source_block cisNi
_cod_database_code 7252006
_shelx_shelxl_version_number 2014/7
_chemical_oxdiff_formula C8H18N4O6Ni
_chemical_oxdiff_usercomment '4-PZCA-34 cis'
_shelx_space_group_comment
;
The symmetry employed for this shelxl refinement is uniquely defined
by the following loop, which should always be used as a source of
symmetry information in preference to the above space-group names.
They are only intended as comments.
;
_shelx_estimated_absorpt_t_max 0.900
_shelx_estimated_absorpt_t_min 0.854
_olex2_refinement_description
;
1. Fixed Uiso
 At 1.2 times of:
  All C(H) groups, All N(H) groups
 At 1.5 times of:
  All O(H,H) groups
2.a Rotating group:
 O3(H3A,H3B), O4(H4A,H4B)
2.b Aromatic/amide H refined with riding coordinates:
 N2(H2), C1(H1), C3(H3)
;
_olex2_submission_special_instructions 'No special instructions were received'
_oxdiff_exptl_absorpt_empirical_details
;
Empirical correction (ABSPACK) includes:
- Absorption correction using spherical harmonics
- Frame scaling
;
_oxdiff_exptl_absorpt_empirical_full_max 1.968
_oxdiff_exptl_absorpt_empirical_full_min 0.571

loop_
_space_group_symop_operation_xyz
'x, y, z'
'-x, y, -z+1/2'
'x+1/2, y+1/2, z'
'-x+1/2, y+1/2, -z+1/2'
'-x, -y, -z'
'x, -y, z-1/2'
'-x+1/2, -y+1/2, -z'
'x+1/2, -y+1/2, z-1/2'

loop_
_atom_site_label
_atom_site_type_symbol
_atom_site_fract_x
_atom_site_fract_y
_atom_site_fract_z
_atom_site_U_iso_or_equiv
_atom_site_adp_type
_atom_site_occupancy
_atom_site_site_symmetry_order
_atom_site_calc_flag
_atom_site_refinement_flags_posn
_atom_site_refinement_flags_adp
_atom_site_refinement_flags_occupancy
_atom_site_disorder_assembly
_atom_site_disorder_group
Ni1 Ni 0.5000 0.60233(3) 0.2500 0.01574(12) Uani 1 2 d S T P . .
O1 O 0.60723(12) 0.87429(19) 0.67043(10) 0.0288(3) Uani 1 1 d . . . . .
O2 O 0.72209(11) 1.08875(16) 0.64583(10) 0.0248(3) Uani 1 1 d . . . . .
O3 O 0.36004(11) 0.58940(16) 0.30210(10) 0.0234(3) Uani 1 1 d . . . . .
H3A H 0.3109 0.5354 0.2595 0.035 Uiso 1 1 d R U . . .
H3B H 0.3353 0.6959 0.3055 0.035 Uiso 1 1 d R U . . .
O4 O 0.44576(12) 0.39950(16) 0.14509(11) 0.0271(3) Uani 1 1 d . . . . .
H4A H 0.3845 0.3577 0.1520 0.041 Uiso 1 1 d R U . . .
H4B H 0.4887 0.3079 0.1569 0.041 Uiso 1 1 d R U . . .
N1 N 0.56390(12) 0.78680(19) 0.35979(10) 0.0203(3) Uani 1 1 d . . . . .
N2 N 0.62628(13) 0.9310(2) 0.34904(11) 0.0237(3) Uani 1 1 d . . . . .
H2 H 0.6368 0.9679 0.2930 0.028 Uiso 1 1 calc R U . . .
C1 C 0.66940(14) 1.0090(2) 0.43607(12) 0.0232(3) Uani 1 1 d . . . . .
H1 H 0.7152 1.1095 0.4461 0.028 Uiso 1 1 calc R U . . .
C2 C 0.63400(14) 0.9140(2) 0.50856(12) 0.0191(3) Uani 1 1 d . . . . .
C3 C 0.56825(14) 0.7750(2) 0.45687(11) 0.0216(3) Uani 1 1 d . . . . .
H3 H 0.5328 0.6874 0.4862 0.026 Uiso 1 1 calc R U . . .
C4 C 0.65535(13) 0.9598(2) 0.61514(11) 0.0198(3) Uani 1 1 d . . . . .

loop_
_atom_site_aniso_label
_atom_site_aniso_U_11
_atom_site_aniso_U_22
_atom_site_aniso_U_33
_atom_site_aniso_U_23
_atom_site_aniso_U_13
_atom_site_aniso_U_12
Ni1 0.01558(19) 0.01766(19) 0.01395(17) 0.000 0.00333(11) 0.000
O1 0.0350(8) 0.0350(7) 0.0181(6) -0.0026(5) 0.0094(6) -0.0060(5)
O2 0.0235(7) 0.0256(7) 0.0238(6) -0.0063(4) 0.0025(5) -0.0015(4)
O3 0.0198(6) 0.0246(7) 0.0267(6) -0.0040(4) 0.0072(5) -0.0013(4)
O4 0.0266(7) 0.0239(7) 0.0307(7) -0.0067(5) 0.0064(6) -0.0021(4)
N1 0.0238(7) 0.0216(7) 0.0159(6) -0.0019(5) 0.0050(5) -0.0042(5)
N2 0.0298(8) 0.0261(7) 0.0167(6) -0.0004(5) 0.0082(6) -0.0077(6)
C1 0.0267(9) 0.0226(8) 0.0202(7) -0.0021(6) 0.0052(6) -0.0064(6)
C2 0.0211(8) 0.0214(8) 0.0149(7) -0.0015(5) 0.0039(6) 0.0005(5)
C3 0.0250(9) 0.0238(8) 0.0169(7) -0.0003(6) 0.0067(6) -0.0034(6)
C4 0.0195(8) 0.0215(8) 0.0179(7) -0.0020(5) 0.0032(6) 0.0043(6)

loop_
_atom_type_symbol
_atom_type_description
_atom_type_scat_dispersion_real
_atom_type_scat_dispersion_imag
_atom_type_scat_source
C C 0.0033 0.0016 'International Tables Vol C Tables 4.2.6.8 and 6.1.1.4'
H H 0.0000 0.0000 'International Tables Vol C Tables 4.2.6.8 and 6.1.1.4'
N N 0.0061 0.0033 'International Tables Vol C Tables 4.2.6.8 and 6.1.1.4'
Ni Ni 0.3393 1.1124 'International Tables Vol C Tables 4.2.6.8 and 6.1.1.4'
O O 0.0106 0.0060 'International Tables Vol C Tables 4.2.6.8 and 6.1.1.4'

loop_
_exptl_crystal_face_index_h
_exptl_crystal_face_index_k
_exptl_crystal_face_index_l
_exptl_crystal_face_perp_dist
8 -6 -15 0.0489
16 4 -2 0.0171
-11 5 15 0.0473
4 8 11 0.0265
-16 -5 1 0.0489
5 3 -19 0.0509
-10 -8 9 0.0501
10 9 -4 0.0252
-7 2 -15 0.0490
-13 7 -1 0.0334
14 -5 3 0.0302
1 -6 16 0.0279

loop_
_geom_angle_atom_site_label_1
_geom_angle_atom_site_label_2
_geom_angle_atom_site_label_3
_geom_angle
_geom_angle_site_symmetry_1
_geom_angle_site_symmetry_3
_geom_angle_publ_flag
O3 Ni1 O3 174.69(6) . 2_655 ?
O3 Ni1 O4 83.98(5) . 2_655 ?
O3 Ni1 O4 92.21(5) 2_655 2_655 ?
O3 Ni1 O4 92.21(5) . . ?
O3 Ni1 O4 83.98(5) 2_655 . ?
O3 Ni1 N1 93.75(5) . 2_655 ?
O3 Ni1 N1 89.75(5) . . ?
O3 Ni1 N1 93.75(5) 2_655 . ?
O3 Ni1 N1 89.75(5) 2_655 2_655 ?
O4 Ni1 O4 88.49(8) . 2_655 ?
N1 Ni1 O4 87.10(6) . 2_655 ?
N1 Ni1 O4 87.10(6) 2_655 . ?
N1 Ni1 O4 174.95(5) 2_655 2_655 ?
N1 Ni1 O4 174.96(5) . . ?
N1 Ni1 N1 97.42(8) 2_655 . ?
Ni1 O3 H3A 109.2 . . ?
Ni1 O3 H3B 109.4 . . ?
H3A O3 H3B 104.5 . . ?
Ni1 O4 H4A 109.9 . . ?
Ni1 O4 H4B 109.8 . . ?
H4A O4 H4B 104.1 . . ?
N2 N1 Ni1 125.31(10) . . ?
C3 N1 Ni1 128.17(12) . . ?
C3 N1 N2 105.72(13) . . ?
N1 N2 H2 124.2 . . ?
C1 N2 N1 111.60(13) . . ?
C1 N2 H2 124.2 . . ?
N2 C1 H1 126.1 . . ?
N2 C1 C2 107.71(15) . . ?
C2 C1 H1 126.1 . . ?
C1 C2 C3 104.61(14) . . ?
C1 C2 C4 126.50(15) . . ?
C3 C2 C4 128.75(15) . . ?
N1 C3 C2 110.36(14) . . ?
N1 C3 H3 124.8 . . ?
C2 C3 H3 124.8 . . ?
O1 C4 O2 123.23(15) . . ?
O1 C4 C2 119.50(15) . . ?
O2 C4 C2 117.26(15) . . ?

loop_
_geom_bond_atom_site_label_1
_geom_bond_atom_site_label_2
_geom_bond_distance
_geom_bond_site_symmetry_2
_geom_bond_publ_flag
Ni1 O3 2.0569(13) . ?
Ni1 O3 2.0570(13) 2_655 ?
Ni1 O4 2.0858(13) 2_655 ?
Ni1 O4 2.0858(13) . ?
Ni1 N1 2.0593(13) 2_655 ?
Ni1 N1 2.0593(13) . ?
O1 C4 1.250(2) . ?
O2 C4 1.276(2) . ?
O3 H3A 0.8501 . ?
O3 H3B 0.8500 . ?
O4 H4A 0.8572 . ?
O4 H4B 0.8574 . ?
N1 N2 1.3508(19) . ?
N1 C3 1.3332(19) . ?
N2 H2 0.8600 . ?
N2 C1 1.332(2) . ?
C1 H1 0.9300 . ?
C1 C2 1.378(2) . ?
C2 C3 1.406(2) . ?
C2 C4 1.475(2) . ?
C3 H3 0.9300 . ?

loop_
_exptl_oxdiff_crystal_face_indexfrac_h
_exptl_oxdiff_crystal_face_indexfrac_k
_exptl_oxdiff_crystal_face_indexfrac_l
_exptl_oxdiff_crystal_face_x
_exptl_oxdiff_crystal_face_y
_exptl_oxdiff_crystal_face_z
7.5971 -6.2641 -14.6855 0.7798 -0.1830 -0.5987
16.0776 4.2731 -1.7752 0.6255 -0.1527 0.7652
-10.6268 5.1883 14.5678 -0.8818 0.2081 0.4232
4.4275 7.7764 10.5435 -0.2136 0.0463 0.9758
-15.6665 -4.6411 0.9321 -0.5816 0.1424 -0.8009
4.6095 2.8493 -18.7322 0.7473 0.6415 -0.1731
-9.8239 -7.9993 8.5159 -0.5877 -0.4998 -0.6363
10.0929 8.5258 -3.7379 0.4434 0.3751 0.8141
-7.1382 2.3474 -15.0615 0.2007 0.8517 -0.4841
-13.0253 6.6386 -1.2145 -0.4786 0.8780 0.0092
14.3030 -5.1516 2.6528 0.4719 -0.8640 0.1753
1.0035 -5.6242 15.6709 -0.4281 -0.9006 0.0757
